data_7226485
loop_
_publ_author_name
'Dubovtsev, Alexey Yu.'
'Silaichev, Pavel S.'
'Nazarov, Mikhail A.'
'Dmitriev, Maksim V.'
'Maslivets, Andrey N.'
'Rubin, Michael'

_publ_section_title
;
 Spiro-condensation of 5-methoxycarbonyl-1H-pyrrole-2,3-diones with cyclic
 enoles to form spiro substituted furo[3,2-c]-coumarins and quinolines
;
_journal_issue 88
_journal_name_full 'RSC Adv.'
_journal_page_first 84730
_journal_paper_doi 10.1039/C6RA16889B
_journal_volume 6
_journal_year 2016
_chemical_formula_moiety 'C28 H17 N O8'
_chemical_formula_sum 'C28 H17 N O8'
_chemical_formula_weight 495.43
_chemical_melting_point 524-524
_chemical_name_systematic
4'-Hydroxy-3'-(4-methoxybenzoyl)-1'-phenyl-2H,4H-spiro-[furo[3,2-c]chromene-3,2'-pyrrole]-2,4,5'(1'H)-trione
_space_group_IT_number 14
_symmetry_cell_setting monoclinic
_symmetry_space_group_name_Hall '-P 2ybc'
_symmetry_space_group_name_H-M 'P 1 21/c 1'
_atom_sites_solution_hydrogens geom
_atom_sites_solution_primary direct
_atom_sites_solution_secondary difmap
_audit_creation_method SHELXL-97
_audit_update_record
;
2016-06-18 deposited with the CCDC.
2016-09-02 downloaded from the CCDC.
;
_cell_angle_alpha 90.00
_cell_angle_beta 91.962(13)
_cell_angle_gamma 90.00
_cell_formula_units_Z 4
_cell_length_a 8.2673(11)
_cell_length_b 18.169(3)
_cell_length_c 14.955(2)
_cell_measurement_reflns_used 4182
_cell_measurement_temperature 295(2)
_cell_measurement_theta_max 28.1780
_cell_measurement_theta_min 3.5380
_cell_volume 2245.1(6)
_computing_cell_refinement
;
CrysAlisPro, Agilent Technologies,
Version 1.171.37.33 (release 27-03-2014 CrysAlis171 .NET)
(compiled Mar 27 2014,17:12:48)
;
_computing_data_collection
;
CrysAlisPro, Agilent Technologies,
Version 1.171.37.33 (release 27-03-2014 CrysAlis171 .NET)
(compiled Mar 27 2014,17:12:48)
;
_computing_data_reduction
;
CrysAlisPro, Agilent Technologies,
Version 1.171.37.33 (release 27-03-2014 CrysAlis171 .NET)
(compiled Mar 27 2014,17:12:48)
;
_computing_structure_refinement 'SHELXL-97 (Sheldrick, 2008)'
_computing_structure_solution 'SHELXS-97 (Sheldrick, 2008)'
_diffrn_ambient_temperature 295(2)
_diffrn_measured_fraction_theta_full 0.998
_diffrn_measured_fraction_theta_max 0.880
_diffrn_measurement_device_type 'New Xcalibur, Ruby'
_diffrn_measurement_method 'w scans'
_diffrn_radiation_monochromator graphite
_diffrn_radiation_source 'fine-focus sealed tube'
_diffrn_radiation_type MoK\a
_diffrn_radiation_wavelength 0.71073
_diffrn_reflns_av_R_equivalents 0.0249
_diffrn_reflns_av_sigmaI/netI 0.0339
_diffrn_reflns_limit_h_max 8
_diffrn_reflns_limit_h_min -10
_diffrn_reflns_limit_k_max 24
_diffrn_reflns_limit_k_min -23
_diffrn_reflns_limit_l_max 16
_diffrn_reflns_limit_l_min -20
_diffrn_reflns_number 12016
_diffrn_reflns_theta_full 26.00
_diffrn_reflns_theta_max 29.05
_diffrn_reflns_theta_min 2.95
_exptl_absorpt_coefficient_mu 0.109
_exptl_absorpt_correction_T_max 1.00000
_exptl_absorpt_correction_T_min 0.61681
_exptl_absorpt_correction_type multi-scan
_exptl_absorpt_process_details
;
CrysAlisPro, Agilent Technologies,
Version 1.171.37.33 (release 27-03-2014 CrysAlis171 .NET)
(compiled Mar 27 2014,17:12:48)
Empirical absorption correction using spherical harmonics,
 implemented in SCALE3 ABSPACK scaling algorithm.
;
_exptl_crystal_colour colourless
_exptl_crystal_density_diffrn 1.466
_exptl_crystal_density_method 'not measured'
_exptl_crystal_description prism
_exptl_crystal_F_000 1024
_exptl_crystal_recrystallization_method 'Re-crystallisation from solvent'
_exptl_crystal_size_max 0.50
_exptl_crystal_size_mid 0.40
_exptl_crystal_size_min 0.35
_refine_diff_density_max 0.240
_refine_diff_density_min -0.217
_refine_diff_density_rms 0.043
_refine_ls_extinction_method none
_refine_ls_goodness_of_fit_ref 1.032
_refine_ls_hydrogen_treatment mixed
_refine_ls_matrix_type full
_refine_ls_number_parameters 339
_refine_ls_number_reflns 5271
_refine_ls_number_restraints 0
_refine_ls_restrained_S_all 1.032
_refine_ls_R_factor_all 0.0658
_refine_ls_R_factor_gt 0.0480
_refine_ls_shift/su_max 0.000
_refine_ls_shift/su_mean 0.000
_refine_ls_structure_factor_coef Fsqd
_refine_ls_weighting_details 'calc w=1/[\s^2^(Fo^2^)+(0.0682P)^2^+0.2734P] where P=(Fo^2^+2Fc^2^)/3'
_refine_ls_weighting_scheme calc
_refine_ls_wR_factor_gt 0.1208
_refine_ls_wR_factor_ref 0.1333
_reflns_number_gt 4053
_reflns_number_total 5271
_reflns_threshold_expression >2\s(I)
_cod_data_source_file c6ra16889b2.cif
_cod_data_source_block psu-179-da-126
_cod_original_sg_symbol_H-M 'P 21/c'
_cod_database_code 7226485

loop_
_symmetry_equiv_pos_as_xyz
'x, y, z'
'-x, y+1/2, -z+1/2'
'-x, -y, -z'
'x, -y-1/2, z-1/2'

loop_
_atom_site_label
_atom_site_type_symbol
_atom_site_fract_x
_atom_site_fract_y
_atom_site_fract_z
_atom_site_U_iso_or_equiv
_atom_site_adp_type
_atom_site_occupancy
_atom_site_symmetry_multiplicity
_atom_site_calc_flag
_atom_site_refinement_flags
H1 H 0.196(3) 0.5217(14) 0.5833(18) 0.091(8) Uiso 1 1 d .
O7 O -0.10593(14) 0.45365(6) 0.30045(7) 0.0452(3) Uani 1 1 d .
O8 O -0.05211(13) 0.42250(6) 0.16252(7) 0.0422(3) Uani 1 1 d .
O2 O 0.05126(14) 0.61959(6) 0.50532(7) 0.0481(3) Uani 1 1 d .
O1 O 0.24846(15) 0.49477(7) 0.54898(7) 0.0454(3) Uani 1 1 d .
O6 O 0.34408(13) 0.55671(6) 0.17134(7) 0.0450(3) Uani 1 1 d .
O3 O 0.45716(15) 0.44537(7) 0.28926(7) 0.0541(3) Uani 1 1 d .
N1 N 0.12561(15) 0.59899(7) 0.35966(8) 0.0369(3) Uani 1 1 d .
C20 C 0.21221(17) 0.51171(8) 0.16301(10) 0.0361(3) Uani 1 1 d .
C21 C 0.12847(17) 0.50466(8) 0.23821(9) 0.0333(3) Uani 1 1 d .
C22 C -0.01469(18) 0.46082(8) 0.23954(9) 0.0340(3) Uani 1 1 d .
C11 C 0.39732(18) 0.43620(9) 0.36264(10) 0.0378(3) Uani 1 1 d .
C28 C 0.17419(19) 0.47195(9) 0.08319(10) 0.0409(4) Uani 1 1 d .
C3 C 0.22421(17) 0.51860(8) 0.46590(9) 0.0342(3) Uani 1 1 d .
C12 C 0.44289(17) 0.37169(8) 0.41705(10) 0.0363(3) Uani 1 1 d .
O5 O 0.46477(15) 0.61610(8) 0.28789(9) 0.0622(4) Uani 1 1 d .
C19 C 0.36013(19) 0.57672(9) 0.26213(11) 0.0426(4) Uani 1 1 d .
C4 C 0.12214(17) 0.58522(8) 0.44922(10) 0.0366(3) Uani 1 1 d .
C5 C 0.03917(17) 0.65675(8) 0.31350(9) 0.0352(3) Uani 1 1 d .
C13 C 0.34942(18) 0.34214(9) 0.48312(10) 0.0424(4) Uani 1 1 d .
H13 H 0.2535 0.3653 0.4976 0.051 Uiso 1 1 calc R
C23 C 0.0429(2) 0.42445(9) 0.08850(10) 0.0417(4) Uani 1 1 d .
C2 C 0.28003(17) 0.49270(8) 0.38895(9) 0.0345(3) Uani 1 1 d .
C1 C 0.21751(17) 0.54313(8) 0.31358(9) 0.0344(3) Uani 1 1 d .
C14 C 0.3962(2) 0.27869(9) 0.52793(11) 0.0466(4) Uani 1 1 d .
H14 H 0.3317 0.2593 0.5719 0.056 Uiso 1 1 calc R
O4 O 0.59913(17) 0.18263(8) 0.54856(10) 0.0706(4) Uani 1 1 d .
C16 C 0.6323(2) 0.27271(11) 0.44016(13) 0.0597(5) Uani 1 1 d .
H16 H 0.7280 0.2493 0.4256 0.072 Uiso 1 1 calc R
C17 C 0.58449(19) 0.33476(10) 0.39561(12) 0.0490(4) Uani 1 1 d .
H17 H 0.6472 0.3529 0.3501 0.059 Uiso 1 1 calc R
C7 C -0.2082(2) 0.70909(9) 0.25652(11) 0.0473(4) Uani 1 1 d .
H7 H -0.3202 0.7072 0.2488 0.057 Uiso 1 1 calc R
C6 C -0.12738(19) 0.65314(9) 0.30158(10) 0.0412(4) Uani 1 1 d .
H6 H -0.1843 0.6134 0.3237 0.049 Uiso 1 1 calc R
C27 C 0.2629(2) 0.47271(11) 0.00509(11) 0.0533(5) Uani 1 1 d .
H27 H 0.3494 0.5050 -0.0002 0.064 Uiso 1 1 calc R
C15 C 0.5388(2) 0.24422(10) 0.50730(12) 0.0483(4) Uani 1 1 d .
C24 C 0.0014(2) 0.37674(11) 0.01960(12) 0.0583(5) Uani 1 1 d .
H24 H -0.0858 0.3448 0.0240 0.070 Uiso 1 1 calc R
C10 C 0.1236(2) 0.71559(9) 0.28022(14) 0.0538(5) Uani 1 1 d .
H10 H 0.2353 0.7182 0.2891 0.065 Uiso 1 1 calc R
C26 C 0.2214(3) 0.42542(14) -0.06356(11) 0.0661(6) Uani 1 1 d .
H26 H 0.2803 0.4256 -0.1154 0.079 Uiso 1 1 calc R
C8 C -0.1239(2) 0.76766(10) 0.22287(12) 0.0537(4) Uani 1 1 d .
H8 H -0.1791 0.8053 0.1927 0.064 Uiso 1 1 calc R
C18 C 0.5252(3) 0.15709(12) 0.62683(14) 0.0651(5) Uani 1 1 d .
H18A H 0.4157 0.1427 0.6123 0.098 Uiso 1 1 calc R
H18B H 0.5254 0.1957 0.6706 0.098 Uiso 1 1 calc R
H18C H 0.5843 0.1156 0.6505 0.098 Uiso 1 1 calc R
C9 C 0.0418(2) 0.77058(10) 0.23375(14) 0.0613(5) Uani 1 1 d .
H9 H 0.0988 0.8096 0.2098 0.074 Uiso 1 1 calc R
C25 C 0.0928(3) 0.37773(13) -0.05596(13) 0.0692(6) Uani 1 1 d .
H25 H 0.0672 0.3456 -0.1027 0.083 Uiso 1 1 calc R

loop_
_atom_site_aniso_label
_atom_site_aniso_U_11
_atom_site_aniso_U_22
_atom_site_aniso_U_33
_atom_site_aniso_U_23
_atom_site_aniso_U_13
_atom_site_aniso_U_12
O7 0.0476(6) 0.0541(7) 0.0348(6) -0.0052(5) 0.0136(5) -0.0069(5)
O8 0.0462(6) 0.0502(6) 0.0303(6) -0.0087(5) 0.0026(5) -0.0049(5)
O2 0.0503(7) 0.0573(7) 0.0371(6) -0.0108(5) 0.0090(5) 0.0097(5)
O1 0.0596(7) 0.0522(7) 0.0246(5) -0.0040(5) 0.0040(5) 0.0092(6)
O6 0.0423(6) 0.0600(7) 0.0332(6) 0.0030(5) 0.0083(5) -0.0056(5)
O3 0.0575(7) 0.0721(8) 0.0334(6) 0.0043(6) 0.0130(5) 0.0227(6)
N1 0.0408(7) 0.0410(7) 0.0289(6) -0.0051(5) 0.0012(5) 0.0046(5)
C20 0.0351(7) 0.0446(8) 0.0289(7) 0.0036(7) 0.0028(6) 0.0041(6)
C21 0.0356(7) 0.0397(8) 0.0246(7) -0.0019(6) 0.0026(5) 0.0039(6)
C22 0.0395(8) 0.0368(7) 0.0258(7) -0.0008(6) 0.0028(6) 0.0047(6)
C11 0.0351(7) 0.0508(9) 0.0275(7) -0.0061(7) 0.0028(6) 0.0030(6)
C28 0.0428(8) 0.0546(9) 0.0254(7) -0.0013(7) 0.0025(6) 0.0141(7)
C3 0.0345(7) 0.0416(8) 0.0265(7) -0.0047(6) 0.0008(5) -0.0016(6)
C12 0.0322(7) 0.0449(8) 0.0317(7) -0.0057(7) 0.0007(6) 0.0005(6)
O5 0.0504(7) 0.0733(9) 0.0630(8) -0.0084(7) 0.0052(6) -0.0217(6)
C19 0.0403(8) 0.0495(9) 0.0383(8) -0.0008(7) 0.0043(7) -0.0028(7)
C4 0.0338(7) 0.0433(8) 0.0326(8) -0.0078(7) 0.0015(6) -0.0033(6)
C5 0.0403(8) 0.0349(7) 0.0304(7) -0.0058(6) 0.0032(6) 0.0000(6)
C13 0.0358(8) 0.0516(9) 0.0403(9) -0.0066(7) 0.0084(6) 0.0031(7)
C23 0.0468(9) 0.0525(9) 0.0259(7) -0.0036(7) 0.0005(6) 0.0098(7)
C2 0.0335(7) 0.0422(8) 0.0278(7) -0.0023(6) -0.0006(6) -0.0005(6)
C1 0.0342(7) 0.0405(8) 0.0287(7) -0.0031(6) 0.0023(6) 0.0001(6)
C14 0.0465(9) 0.0538(10) 0.0405(9) -0.0004(8) 0.0144(7) -0.0026(7)
O4 0.0747(9) 0.0718(9) 0.0669(9) 0.0295(7) 0.0262(7) 0.0236(7)
C16 0.0452(9) 0.0701(12) 0.0652(12) 0.0208(10) 0.0205(8) 0.0214(8)
C17 0.0406(8) 0.0609(10) 0.0463(9) 0.0109(8) 0.0140(7) 0.0084(7)
C7 0.0420(8) 0.0551(10) 0.0448(9) 0.0006(8) 0.0037(7) 0.0082(7)
C6 0.0416(8) 0.0435(8) 0.0389(8) 0.0028(7) 0.0086(7) -0.0021(6)
C27 0.0506(10) 0.0803(13) 0.0293(8) 0.0018(9) 0.0078(7) 0.0160(9)
C15 0.0481(9) 0.0521(10) 0.0450(9) 0.0068(8) 0.0069(7) 0.0046(8)
C24 0.0672(12) 0.0675(12) 0.0400(10) -0.0179(9) -0.0011(8) 0.0016(9)
C10 0.0416(9) 0.0395(8) 0.0805(13) -0.0024(9) 0.0072(8) -0.0074(7)
C26 0.0725(13) 0.0990(16) 0.0275(9) -0.0090(10) 0.0102(8) 0.0270(12)
C8 0.0691(12) 0.0452(9) 0.0473(10) 0.0055(8) 0.0090(8) 0.0145(8)
C18 0.0774(14) 0.0638(12) 0.0547(12) 0.0158(10) 0.0104(10) -0.0064(10)
C9 0.0678(12) 0.0362(9) 0.0814(14) 0.0075(9) 0.0235(10) -0.0025(8)
C25 0.0837(15) 0.0859(15) 0.0379(10) -0.0258(10) 0.0003(10) 0.0181(12)

loop_
_atom_type_symbol
_atom_type_description
_atom_type_scat_dispersion_real
_atom_type_scat_dispersion_imag
_atom_type_scat_source
C C 0.0033 0.0016 'International Tables Vol C Tables 4.2.6.8 and 6.1.1.4'
H H 0.0000 0.0000 'International Tables Vol C Tables 4.2.6.8 and 6.1.1.4'
N N 0.0061 0.0033 'International Tables Vol C Tables 4.2.6.8 and 6.1.1.4'
O O 0.0106 0.0060 'International Tables Vol C Tables 4.2.6.8 and 6.1.1.4'

loop_
_geom_angle_atom_site_label_1
_geom_angle_atom_site_label_2
_geom_angle_atom_site_label_3
_geom_angle
C22 O8 C23 122.85(12)
C3 O1 H1 108.6(18)
C20 O6 C19 106.94(11)
C4 N1 C5 125.47(12)
C4 N1 C1 111.47(12)
C5 N1 C1 122.84(12)
C21 C20 O6 114.36(13)
C21 C20 C28 123.22(14)
O6 C20 C28 122.28(13)
C20 C21 C22 120.99(13)
C20 C21 C1 109.30(13)
C22 C21 C1 129.51(13)
O7 C22 O8 116.68(13)
O7 C22 C21 127.55(14)
O8 C22 C21 115.76(12)
O3 C11 C12 119.93(13)
O3 C11 C2 115.58(14)
C12 C11 C2 124.49(13)
C23 C28 C27 119.07(15)
C23 C28 C20 114.70(13)
C27 C28 C20 126.04(16)
O1 C3 C2 130.20(14)
O1 C3 C4 119.25(13)
C2 C3 C4 110.54(13)
C13 C12 C17 118.08(14)
C13 C12 C11 124.51(13)
C17 C12 C11 117.23(14)
O5 C19 O6 121.11(15)
O5 C19 C1 129.64(15)
O6 C19 C1 109.14(12)
O2 C4 N1 127.72(14)
O2 C4 C3 125.89(14)
N1 C4 C3 106.40(12)
C10 C5 C6 120.25(15)
C10 C5 N1 119.42(14)
C6 C5 N1 120.32(13)
C14 C13 C12 121.07(14)
C14 C13 H13 119.5
C12 C13 H13 119.5
O8 C23 C24 116.70(16)
O8 C23 C28 121.91(14)
C24 C23 C28 121.40(16)
C3 C2 C11 136.27(14)
C3 C2 C1 107.76(12)
C11 C2 C1 115.42(12)
N1 C1 C21 115.51(12)
N1 C1 C2 103.75(11)
C21 C1 C2 114.84(12)
N1 C1 C19 112.18(12)
C21 C1 C19 99.92(11)
C2 C1 C19 110.93(12)
C15 C14 C13 119.84(15)
C15 C14 H14 120.1
C13 C14 H14 120.1
C15 O4 C18 118.75(15)
C17 C16 C15 120.21(16)
C17 C16 H16 119.9
C15 C16 H16 119.9
C16 C17 C12 121.16(16)
C16 C17 H17 119.4
C12 C17 H17 119.4
C8 C7 C6 120.37(16)
C8 C7 H7 119.8
C6 C7 H7 119.8
C7 C6 C5 119.40(15)
C7 C6 H6 120.3
C5 C6 H6 120.3
C26 C27 C28 119.50(19)
C26 C27 H27 120.2
C28 C27 H27 120.2
O4 C15 C14 124.98(16)
O4 C15 C16 115.43(15)
C14 C15 C16 119.59(16)
C23 C24 C25 118.28(19)
C23 C24 H24 120.9
C25 C24 H24 120.9
C5 C10 C9 119.84(16)
C5 C10 H10 120.1
C9 C10 H10 120.1
C27 C26 C25 120.35(18)
C27 C26 H26 119.8
C25 C26 H26 119.8
C9 C8 C7 120.08(16)
C9 C8 H8 120.0
C7 C8 H8 120.0
O4 C18 H18A 109.5
O4 C18 H18B 109.5
H18A C18 H18B 109.5
O4 C18 H18C 109.5
H18A C18 H18C 109.5
H18B C18 H18C 109.5
C8 C9 C10 120.03(17)
C8 C9 H9 120.0
C10 C9 H9 120.0
C26 C25 C24 121.37(18)
C26 C25 H25 119.3
C24 C25 H25 119.3

loop_
_geom_bond_atom_site_label_1
_geom_bond_atom_site_label_2
_geom_bond_distance
O7 C22 1.2094(17)
O8 C22 1.3722(17)
O8 C23 1.3793(18)
O2 C4 1.2128(17)
O1 C3 1.3245(18)
O1 H1 0.84(3)
O6 C20 1.3650(19)
O6 C19 1.4076(19)
O3 C11 1.2304(18)
N1 C4 1.3638(19)
N1 C5 1.4334(19)
N1 C1 1.4554(19)
C20 C21 1.3467(19)
C20 C28 1.421(2)
C21 C22 1.427(2)
C21 C1 1.498(2)
C11 C12 1.469(2)
C11 C2 1.475(2)
C28 C23 1.391(2)
C28 C27 1.401(2)
C3 C2 1.340(2)
C3 C4 1.492(2)
C12 C13 1.383(2)
C12 C17 1.396(2)
O5 C19 1.1772(19)
C19 C1 1.555(2)
C5 C10 1.379(2)
C5 C6 1.384(2)
C13 C14 1.382(2)
C13 H13 0.9300
C23 C24 1.381(2)
C2 C1 1.529(2)
C14 C15 1.379(2)
C14 H14 0.9300
O4 C15 1.364(2)
O4 C18 1.417(2)
C16 C17 1.361(2)
C16 C15 1.388(2)
C16 H16 0.9300
C17 H17 0.9300
C7 C8 1.377(3)
C7 C6 1.379(2)
C7 H7 0.9300
C6 H6 0.9300
C27 C26 1.373(3)
C27 H27 0.9300
C24 C25 1.381(3)
C24 H24 0.9300
C10 C9 1.380(3)
C10 H10 0.9300
C26 C25 1.379(3)
C26 H26 0.9300
C8 C9 1.375(3)
C8 H8 0.9300
C18 H18A 0.9600
C18 H18B 0.9600
C18 H18C 0.9600
C9 H9 0.9300
C25 H25 0.9300

loop_
_geom_torsion_atom_site_label_1
_geom_torsion_atom_site_label_2
_geom_torsion_atom_site_label_3
_geom_torsion_atom_site_label_4
_geom_torsion
C19 O6 C20 C21 5.75(18)
C19 O6 C20 C28 -170.13(14)
O6 C20 C21 C22 178.51(13)
C28 C20 C21 C22 -5.7(2)
O6 C20 C21 C1 -6.12(18)
C28 C20 C21 C1 169.72(13)
C23 O8 C22 O7 -178.72(13)
C23 O8 C22 C21 1.22(19)
C20 C21 C22 O7 -175.00(15)
C1 C21 C22 O7 10.7(3)
C20 C21 C22 O8 5.1(2)
C1 C21 C22 O8 -169.28(13)
C21 C20 C28 C23 -0.2(2)
O6 C20 C28 C23 175.32(14)
C21 C20 C28 C27 -175.11(16)
O6 C20 C28 C27 0.4(2)
O3 C11 C12 C13 -157.20(15)
C2 C11 C12 C13 22.0(2)
O3 C11 C12 C17 17.8(2)
C2 C11 C12 C17 -163.00(15)
C20 O6 C19 O5 -179.54(16)
C20 O6 C19 C1 -2.99(16)
C5 N1 C4 O2 -2.4(2)
C1 N1 C4 O2 -177.07(14)
C5 N1 C4 C3 177.73(13)
C1 N1 C4 C3 3.03(16)
O1 C3 C4 O2 -3.1(2)
C2 C3 C4 O2 177.78(15)
O1 C3 C4 N1 176.81(13)
C2 C3 C4 N1 -2.31(17)
C4 N1 C5 C10 109.74(18)
C1 N1 C5 C10 -76.12(19)
C4 N1 C5 C6 -70.96(19)
C1 N1 C5 C6 103.18(17)
C17 C12 C13 C14 1.3(2)
C11 C12 C13 C14 176.18(15)
C22 O8 C23 C24 172.65(14)
C22 O8 C23 C28 -7.3(2)
C27 C28 C23 O8 -178.18(14)
C20 C28 C23 O8 6.5(2)
C27 C28 C23 C24 1.9(2)
C20 C28 C23 C24 -173.38(15)
O1 C3 C2 C11 -7.6(3)
C4 C3 C2 C11 171.38(16)
O1 C3 C2 C1 -178.31(15)
C4 C3 C2 C1 0.68(16)
O3 C11 C2 C3 -155.49(18)
C12 C11 C2 C3 25.3(3)
O3 C11 C2 C1 14.7(2)
C12 C11 C2 C1 -164.56(13)
C4 N1 C1 C21 123.98(14)
C5 N1 C1 C21 -50.89(19)
C4 N1 C1 C2 -2.60(15)
C5 N1 C1 C2 -177.47(12)
C4 N1 C1 C19 -122.40(14)
C5 N1 C1 C19 62.73(17)
C20 C21 C1 N1 124.17(14)
C22 C21 C1 N1 -61.0(2)
C20 C21 C1 C2 -115.09(14)
C22 C21 C1 C2 59.76(19)
C20 C21 C1 C19 3.63(15)
C22 C21 C1 C19 178.49(15)
C3 C2 C1 N1 1.07(15)
C11 C2 C1 N1 -171.82(12)
C3 C2 C1 C21 -125.93(13)
C11 C2 C1 C21 61.18(17)
C3 C2 C1 C19 121.71(14)
C11 C2 C1 C19 -51.18(17)
O5 C19 C1 N1 52.9(2)
O6 C19 C1 N1 -123.25(13)
O5 C19 C1 C21 175.83(19)
O6 C19 C1 C21 -0.34(15)
O5 C19 C1 C2 -62.6(2)
O6 C19 C1 C2 121.24(13)
C12 C13 C14 C15 0.5(2)
C15 C16 C17 C12 1.0(3)
C13 C12 C17 C16 -2.0(3)
C11 C12 C17 C16 -177.31(17)
C8 C7 C6 C5 0.7(2)
C10 C5 C6 C7 -0.3(2)
N1 C5 C6 C7 -179.62(14)
C23 C28 C27 C26 -1.7(2)
C20 C28 C27 C26 173.04(16)
C18 O4 C15 C14 -9.7(3)
C18 O4 C15 C16 170.01(18)
C13 C14 C15 O4 178.21(16)
C13 C14 C15 C16 -1.5(3)
C17 C16 C15 O4 -178.98(18)
C17 C16 C15 C14 0.7(3)
O8 C23 C24 C25 179.33(16)
C28 C23 C24 C25 -0.8(3)
C6 C5 C10 C9 -0.9(3)
N1 C5 C10 C9 178.40(16)
C28 C27 C26 C25 0.3(3)
C6 C7 C8 C9 0.2(3)
C7 C8 C9 C10 -1.5(3)
C5 C10 C9 C8 1.8(3)
C27 C26 C25 C24 0.9(3)
C23 C24 C25 C26 -0.7(3)
